data_2235048
loop_
_publ_author_name
'Shafiq, Muhammad'
'Khan, Islam Ullah'
'Arshad, Muhammad Nadeem'
'Bukhari, Iftikhar Hussain'
Ejaz

_publ_section_title
;
 1-Ethyl-4-[1-(1-phenylethylidene)hydrazin-2-ylidene]-3,4-dihydro-1<i>H</i>-2\l^6^,1-benzothiazine-2,2-dione
;
_journal_coeditor_code HB6798
_journal_issue 6
_journal_name_full 'Acta Crystallographica Section E'
_journal_page_first o1927
_journal_paper_doi 10.1107/S1600536812022982
_journal_volume 68
_journal_year 2012
_chemical_formula_iupac 'C18 H19 N3 O2 S'
_chemical_formula_moiety 'C18 H19 N3 O2 S'
_chemical_formula_sum 'C18 H19 N3 O2 S'
_chemical_formula_weight 341.42
_chemical_name_systematic
1-Ethyl-4-[1-(1-phenylethylidene)hydrazin-2-ylidene]-3,4-dihydro-1<i>H</i>-2\l^6^,1-benzothiazine-2,2-dione
_space_group_IT_number 14
_symmetry_cell_setting monoclinic
_symmetry_space_group_name_Hall '-P 2yn'
_symmetry_space_group_name_H-M 'P 1 21/n 1'
_atom_sites_solution_hydrogens geom
_atom_sites_solution_primary direct
_atom_sites_solution_secondary difmap
_audit_creation_method SHELXL-97
_cell_angle_alpha 90.00
_cell_angle_beta 100.7250(10)
_cell_angle_gamma 90.00
_cell_formula_units_Z 4
_cell_length_a 9.7278(3)
_cell_length_b 12.4327(3)
_cell_length_c 14.2607(4)
_cell_measurement_reflns_used 4849
_cell_measurement_temperature 296(2)
_cell_measurement_theta_max 26.07
_cell_measurement_theta_min 2.35
_cell_volume 1694.60(8)
_computing_cell_refinement 'SAINT (Bruker, 2007)'
_computing_data_collection 'APEX2 (Bruker, 2007)'
_computing_data_reduction 'SAINT (Bruker, 2007)'
_computing_molecular_graphics 'PLATON (Spek, 2009)'
_computing_publication_material
;
WinGX (Farrugia, 1999) and PLATON (Spek, 2009)
;
_computing_structure_refinement 'SHELXL97 (Sheldrick, 2008)'
_computing_structure_solution 'SHELXS97 (Sheldrick, 2008)'
_diffrn_ambient_temperature 296(2)
_diffrn_measured_fraction_theta_full 0.997
_diffrn_measured_fraction_theta_max 0.983
_diffrn_measurement_device_type 'Bruker Kappa APEXII CCD'
_diffrn_measurement_method '\f and \w scans'
_diffrn_radiation_monochromator graphite
_diffrn_radiation_source 'fine-focus sealed tube'
_diffrn_radiation_type MoK\a
_diffrn_radiation_wavelength 0.71073
_diffrn_reflns_av_R_equivalents 0.0345
_diffrn_reflns_av_sigmaI/netI 0.0380
_diffrn_reflns_limit_h_max 12
_diffrn_reflns_limit_h_min -12
_diffrn_reflns_limit_k_max 16
_diffrn_reflns_limit_k_min -16
_diffrn_reflns_limit_l_max 16
_diffrn_reflns_limit_l_min -19
_diffrn_reflns_number 16049
_diffrn_reflns_theta_full 26.00
_diffrn_reflns_theta_max 28.29
_diffrn_reflns_theta_min 2.19
_diffrn_standards_number 0
_exptl_absorpt_coefficient_mu 0.206
_exptl_absorpt_correction_T_max 0.9877
_exptl_absorpt_correction_T_min 0.9201
_exptl_absorpt_correction_type multi-scan
_exptl_absorpt_process_details '(SADABS; Bruker, 2007)'
_exptl_crystal_colour colorless
_exptl_crystal_density_diffrn 1.338
_exptl_crystal_density_method 'not measured'
_exptl_crystal_description needle
_exptl_crystal_F_000 720
_exptl_crystal_size_max 0.41
_exptl_crystal_size_mid 0.08
_exptl_crystal_size_min 0.06
_refine_diff_density_max 0.279
_refine_diff_density_min -0.316
_refine_ls_extinction_method none
_refine_ls_goodness_of_fit_ref 0.995
_refine_ls_hydrogen_treatment constr
_refine_ls_matrix_type full
_refine_ls_number_parameters 219
_refine_ls_number_reflns 4127
_refine_ls_number_restraints 0
_refine_ls_restrained_S_all 0.995
_refine_ls_R_factor_all 0.0720
_refine_ls_R_factor_gt 0.0455
_refine_ls_shift/su_max 0.002
_refine_ls_shift/su_mean 0.000
_refine_ls_structure_factor_coef Fsqd
_refine_ls_weighting_details 'calc w=1/[\s^2^(Fo^2^)+(0.0895P)^2^+0.2125P] where P=(Fo^2^+2Fc^2^)/3'
_refine_ls_weighting_scheme calc
_refine_ls_wR_factor_gt 0.1296
_refine_ls_wR_factor_ref 0.1507
_reflns_number_gt 2887
_reflns_number_total 4129
_reflns_threshold_expression I>2\s(I)
_cod_data_source_file hb6798.cif
_cod_data_source_block I
_cod_original_sg_symbol_H-M 'P 21/n'
_cod_database_code 2235048
_cod_database_fobs_code 2235048

loop_
_symmetry_equiv_pos_as_xyz
'x, y, z'
'-x+1/2, y+1/2, -z+1/2'
'-x, -y, -z'
'x-1/2, -y-1/2, z-1/2'

loop_
_atom_site_type_symbol
_atom_site_label
_atom_site_fract_x
_atom_site_fract_y
_atom_site_fract_z
_atom_site_U_iso_or_equiv
_atom_site_adp_type
_atom_site_calc_flag
_atom_site_refinement_flags
_atom_site_occupancy
_atom_site_symmetry_multiplicity
S S1 0.78767(5) 0.93644(4) 1.05780(3) 0.04426(17) Uani d . 1 1
O O1 0.85670(16) 1.03503(13) 1.08838(12) 0.0650(4) Uani d . 1 1
O O2 0.71460(14) 0.88277(12) 1.12183(10) 0.0557(4) Uani d . 1 1
N N1 0.68626(18) 0.95785(12) 0.95522(11) 0.0477(4) Uani d . 1 1
N N2 0.89644(17) 0.66151(14) 0.96946(13) 0.0556(4) Uani d . 1 1
N N3 1.02548(17) 0.65607(14) 1.03083(13) 0.0558(5) Uani d . 1 1
C C1 0.62452(18) 0.86638(14) 0.90335(12) 0.0367(4) Uani d . 1 1
C C2 0.49509(19) 0.87561(16) 0.84347(14) 0.0458(5) Uani d . 1 1
H H2 0.4487 0.9414 0.8380 0.055 Uiso calc R 1 1
C C3 0.43489(19) 0.78866(17) 0.79221(14) 0.0496(5) Uani d . 1 1
H H3 0.3487 0.7963 0.7518 0.059 Uiso calc R 1 1
C C4 0.50112(19) 0.69015(17) 0.80018(14) 0.0477(5) Uani d . 1 1
H H4 0.4594 0.6311 0.7662 0.057 Uiso calc R 1 1
C C5 0.62979(19) 0.68026(15) 0.85904(13) 0.0428(4) Uani d . 1 1
H H5 0.6744 0.6138 0.8645 0.051 Uiso calc R 1 1
C C6 0.69472(16) 0.76729(14) 0.91056(12) 0.0355(4) Uani d . 1 1
C C7 0.83541(17) 0.75244(15) 0.96944(13) 0.0401(4) Uani d . 1 1
C C8 0.90722(18) 0.84518(16) 1.02506(14) 0.0473(5) Uani d . 1 1
H H8A 0.9653 0.8820 0.9869 0.057 Uiso calc R 1 1
H H8B 0.9677 0.8183 1.0821 0.057 Uiso calc R 1 1
C C9 1.1295(2) 0.62777(15) 0.99497(15) 0.0497(5) Uani d . 1 1
C C10 1.26558(19) 0.62074(14) 1.06248(13) 0.0428(4) Uani d . 1 1
C C11 1.3907(2) 0.6245(2) 1.03087(17) 0.0634(6) Uani d . 1 1
H H11 1.3910 0.6287 0.9658 0.076 Uiso calc R 1 1
C C12 1.5168(2) 0.6219(2) 1.09532(19) 0.0724(7) Uani d . 1 1
H H12 1.6007 0.6258 1.0731 0.087 Uiso calc R 1 1
C C13 1.5185(2) 0.61366(18) 1.19091(17) 0.0589(6) Uani d . 1 1
H H13 1.6030 0.6108 1.2338 0.071 Uiso calc R 1 1
C C14 1.3945(2) 0.60965(17) 1.22303(15) 0.0534(5) Uani d . 1 1
H H14 1.3951 0.6043 1.2882 0.064 Uiso calc R 1 1
C C15 1.2685(2) 0.61348(15) 1.15988(14) 0.0471(5) Uani d . 1 1
H H15 1.1851 0.6112 1.1828 0.057 Uiso calc R 1 1
C C16 0.6440(2) 1.06836(15) 0.92463(15) 0.0509(5) Uani d . 1 1
H H16A 0.6842 1.1183 0.9745 0.061 Uiso calc R 1 1
H H16B 0.5430 1.0742 0.9159 0.061 Uiso calc R 1 1
C C17 0.6891(3) 1.0986(2) 0.83489(19) 0.0788(8) Uani d . 1 1
H H17A 0.7893 1.0963 0.8440 0.118 Uiso calc R 1 1
H H17B 0.6572 1.1701 0.8170 0.118 Uiso calc R 1 1
H H17C 0.6500 1.0492 0.7854 0.118 Uiso calc R 1 1
C C18 1.1213(3) 0.6043(3) 0.89159(19) 0.0970(10) Uani d . 1 1
H H18A 1.0284 0.5811 0.8643 0.146 Uiso calc R 1 1
H H18B 1.1868 0.5485 0.8844 0.146 Uiso calc R 1 1
H H18C 1.1436 0.6681 0.8596 0.146 Uiso calc R 1 1

loop_
_atom_site_aniso_label
_atom_site_aniso_U_11
_atom_site_aniso_U_22
_atom_site_aniso_U_33
_atom_site_aniso_U_12
_atom_site_aniso_U_13
_atom_site_aniso_U_23
S1 0.0375(3) 0.0554(3) 0.0365(3) 0.00157(19) -0.00216(19) -0.0074(2)
O1 0.0602(9) 0.0675(10) 0.0606(10) -0.0076(7) -0.0063(8) -0.0235(8)
O2 0.0478(8) 0.0793(10) 0.0402(8) 0.0117(7) 0.0085(6) 0.0057(7)
N1 0.0578(10) 0.0388(8) 0.0392(9) 0.0005(7) -0.0099(7) 0.0001(7)
N2 0.0431(9) 0.0559(10) 0.0599(11) 0.0109(7) -0.0106(8) 0.0007(9)
N3 0.0418(9) 0.0636(11) 0.0548(11) 0.0136(8) -0.0097(8) 0.0023(9)
C1 0.0347(9) 0.0442(10) 0.0292(8) 0.0000(7) 0.0009(7) -0.0002(7)
C2 0.0389(10) 0.0519(11) 0.0433(10) 0.0099(8) -0.0009(8) 0.0002(9)
C3 0.0335(9) 0.0670(13) 0.0425(11) 0.0018(8) -0.0077(8) -0.0021(10)
C4 0.0447(10) 0.0531(11) 0.0416(11) -0.0072(8) -0.0021(8) -0.0084(9)
C5 0.0426(9) 0.0443(10) 0.0396(10) 0.0031(7) 0.0023(8) -0.0025(8)
C6 0.0307(8) 0.0441(10) 0.0300(8) 0.0010(7) 0.0014(6) 0.0022(7)
C7 0.0332(9) 0.0498(10) 0.0358(9) 0.0016(7) 0.0027(7) 0.0014(8)
C8 0.0306(9) 0.0653(12) 0.0437(11) 0.0009(8) 0.0010(8) -0.0070(9)
C9 0.0460(11) 0.0508(11) 0.0484(12) 0.0076(8) -0.0011(9) 0.0052(9)
C10 0.0396(10) 0.0426(10) 0.0435(10) 0.0069(7) 0.0009(8) 0.0049(8)
C11 0.0523(13) 0.0906(17) 0.0473(12) 0.0097(11) 0.0093(10) 0.0146(12)
C12 0.0398(11) 0.1026(19) 0.0750(17) 0.0039(11) 0.0114(11) 0.0222(14)
C13 0.0417(11) 0.0669(14) 0.0612(14) -0.0007(9) -0.0082(10) 0.0135(11)
C14 0.0525(12) 0.0610(12) 0.0429(11) 0.0054(9) -0.0007(9) 0.0061(10)
C15 0.0419(10) 0.0497(11) 0.0487(11) 0.0068(8) 0.0057(9) 0.0053(9)
C16 0.0536(12) 0.0411(10) 0.0550(12) 0.0094(8) 0.0020(10) -0.0072(9)
C17 0.111(2) 0.0568(14) 0.0637(15) -0.0098(14) 0.0021(15) 0.0094(12)
C18 0.0702(17) 0.163(3) 0.0505(15) 0.0186(19) -0.0083(13) -0.0103(18)

loop_
_atom_type_symbol
_atom_type_description
_atom_type_scat_dispersion_real
_atom_type_scat_dispersion_imag
_atom_type_scat_source
C C 0.0033 0.0016 'International Tables Vol C Tables 4.2.6.8 and 6.1.1.4'
H H 0.0000 0.0000 'International Tables Vol C Tables 4.2.6.8 and 6.1.1.4'
N N 0.0061 0.0033 'International Tables Vol C Tables 4.2.6.8 and 6.1.1.4'
O O 0.0106 0.0060 'International Tables Vol C Tables 4.2.6.8 and 6.1.1.4'
S S 0.1246 0.1234 'International Tables Vol C Tables 4.2.6.8 and 6.1.1.4'

loop_
_geom_angle_atom_site_label_1
_geom_angle_atom_site_label_2
_geom_angle_atom_site_label_3
_geom_angle
O2 S1 O1 118.02(10)
O2 S1 N1 111.22(9)
O1 S1 N1 107.84(9)
O2 S1 C8 107.66(9)
O1 S1 C8 109.90(9)
N1 S1 C8 100.84(9)
C1 N1 C16 121.41(15)
C1 N1 S1 117.52(12)
C16 N1 S1 120.46(13)
C7 N2 N3 114.08(16)
C9 N3 N2 117.05(18)
C2 C1 C6 119.40(16)
C2 C1 N1 119.94(16)
C6 C1 N1 120.64(15)
C3 C2 C1 120.69(17)
C3 C2 H2 119.7
C1 C2 H2 119.7
C2 C3 C4 120.59(17)
C2 C3 H3 119.7
C4 C3 H3 119.7
C5 C4 C3 119.17(17)
C5 C4 H4 120.4
C3 C4 H4 120.4
C4 C5 C6 121.62(17)
C4 C5 H5 119.2
C6 C5 H5 119.2
C5 C6 C1 118.50(15)
C5 C6 C7 118.95(15)
C1 C6 C7 122.54(15)
N2 C7 C6 119.48(16)
N2 C7 C8 120.71(16)
C6 C7 C8 119.76(15)
C7 C8 S1 111.91(12)
C7 C8 H8A 109.2
S1 C8 H8A 109.2
C7 C8 H8B 109.2
S1 C8 H8B 109.2
H8A C8 H8B 107.9
N3 C9 C10 115.90(18)
N3 C9 C18 123.7(2)
C10 C9 C18 120.4(2)
C11 C10 C15 118.41(18)
C11 C10 C9 121.41(19)
C15 C10 C9 120.15(18)
C10 C11 C12 120.6(2)
C10 C11 H11 119.7
C12 C11 H11 119.7
C13 C12 C11 120.5(2)
C13 C12 H12 119.7
C11 C12 H12 119.7
C12 C13 C14 119.3(2)
C12 C13 H13 120.3
C14 C13 H13 120.3
C13 C14 C15 120.7(2)
C13 C14 H14 119.6
C15 C14 H14 119.6
C14 C15 C10 120.42(19)
C14 C15 H15 119.8
C10 C15 H15 119.8
N1 C16 C17 112.46(18)
N1 C16 H16A 109.1
C17 C16 H16A 109.1
N1 C16 H16B 109.1
C17 C16 H16B 109.1
H16A C16 H16B 107.8
C16 C17 H17A 109.5
C16 C17 H17B 109.5
H17A C17 H17B 109.5
C16 C17 H17C 109.5
H17A C17 H17C 109.5
H17B C17 H17C 109.5
C9 C18 H18A 109.5
C9 C18 H18B 109.5
H18A C18 H18B 109.5
C9 C18 H18C 109.5
H18A C18 H18C 109.5
H18B C18 H18C 109.5

loop_
_geom_bond_atom_site_label_1
_geom_bond_atom_site_label_2
_geom_bond_distance
S1 O2 1.4232(15)
S1 O1 1.4264(15)
S1 N1 1.6270(16)
S1 C8 1.7493(19)
N1 C1 1.427(2)
N1 C16 1.477(2)
N2 C7 1.277(2)
N2 N3 1.392(2)
N3 C9 1.266(3)
C1 C2 1.388(2)
C1 C6 1.403(2)
C2 C3 1.373(3)
C2 H2 0.9300
C3 C4 1.379(3)
C3 H3 0.9300
C4 C5 1.377(2)
C4 H4 0.9300
C5 C6 1.392(3)
C5 H5 0.9300
C6 C7 1.478(2)
C7 C8 1.497(3)
C8 H8A 0.9700
C8 H8B 0.9700
C9 C10 1.487(3)
C9 C18 1.490(3)
C10 C11 1.376(3)
C10 C15 1.387(3)
C11 C12 1.390(3)
C11 H11 0.9300
C12 C13 1.364(3)
C12 H12 0.9300
C13 C14 1.368(3)
C13 H13 0.9300
C14 C15 1.380(3)
C14 H14 0.9300
C15 H15 0.9300
C16 C17 1.477(3)
C16 H16A 0.9700
C16 H16B 0.9700
C17 H17A 0.9600
C17 H17B 0.9600
C17 H17C 0.9600
C18 H18A 0.9600
C18 H18B 0.9600
C18 H18C 0.9600

loop_
_geom_hbond_atom_site_label_D
_geom_hbond_atom_site_label_H
_geom_hbond_atom_site_label_A
_geom_hbond_site_symmetry_A
_geom_hbond_distance_DH
_geom_hbond_distance_HA
_geom_hbond_distance_DA
_geom_hbond_angle_DHA
C8 H8A O1 3_777 0.97 2.43 3.390(2) 170
C16 H16B O2 3_677 0.97 2.52 3.481(2) 171

loop_
_geom_torsion_atom_site_label_1
_geom_torsion_atom_site_label_2
_geom_torsion_atom_site_label_3
_geom_torsion_atom_site_label_4
_geom_torsion
O2 S1 N1 C1 -59.42(16)
O1 S1 N1 C1 169.72(14)
C8 S1 N1 C1 54.52(16)
O2 S1 N1 C16 111.72(17)
O1 S1 N1 C16 -19.14(19)
C8 S1 N1 C16 -134.34(16)
C7 N2 N3 C9 -125.1(2)
C16 N1 C1 C2 -21.2(3)
S1 N1 C1 C2 149.88(15)
C16 N1 C1 C6 157.43(18)
S1 N1 C1 C6 -31.5(2)
C6 C1 C2 C3 0.7(3)
N1 C1 C2 C3 179.27(18)
C1 C2 C3 C4 0.8(3)
C2 C3 C4 C5 -1.1(3)
C3 C4 C5 C6 -0.1(3)
C4 C5 C6 C1 1.5(3)
C4 C5 C6 C7 -177.54(17)
C2 C1 C6 C5 -1.8(3)
N1 C1 C6 C5 179.60(17)
C2 C1 C6 C7 177.25(16)
N1 C1 C6 C7 -1.4(3)
N3 N2 C7 C6 -177.29(16)
N3 N2 C7 C8 5.3(3)
C5 C6 C7 N2 2.3(3)
C1 C6 C7 N2 -176.73(18)
C5 C6 C7 C8 179.76(17)
C1 C6 C7 C8 0.7(3)
N2 C7 C8 S1 -153.81(16)
C6 C7 C8 S1 28.8(2)
O2 S1 C8 C7 64.98(16)
O1 S1 C8 C7 -165.27(14)
N1 S1 C8 C7 -51.62(16)
N2 N3 C9 C10 -178.94(16)
N2 N3 C9 C18 2.2(3)
N3 C9 C10 C11 -159.4(2)
C18 C9 C10 C11 19.5(3)
N3 C9 C10 C15 18.7(3)
C18 C9 C10 C15 -162.4(2)
C15 C10 C11 C12 -0.5(3)
C9 C10 C11 C12 177.6(2)
C10 C11 C12 C13 1.2(4)
C11 C12 C13 C14 -1.0(4)
C12 C13 C14 C15 0.2(3)
C13 C14 C15 C10 0.4(3)
C11 C10 C15 C14 -0.3(3)
C9 C10 C15 C14 -178.37(18)
C1 N1 C16 C17 -69.1(3)
S1 N1 C16 C17 120.06(19)

loop_
_cod_related_entry_id
_cod_related_entry_database
_cod_related_entry_code
1 ChemSpider 30657765
